data_2215538
loop_
_publ_author_name
'Wang, De-Cai'
'Jiang, Liang'
'Lin, Wei'
'Pan, Yong'
'Sun, Ning-Ning'

_publ_section_title
;
 Perhydrophthalimide
;
_journal_coeditor_code HK2317
_journal_issue 10
_journal_name_full 'Acta Crystallographica Section E'
_journal_page_first o3990
_journal_page_last o3990
_journal_paper_doi 10.1107/S1600536807042742
_journal_volume 63
_journal_year 2007
_chemical_formula_iupac 'C8 H11 N O2'
_chemical_formula_moiety 'C8 H11 N O2'
_chemical_formula_sum 'C8 H11 N O2'
_chemical_formula_weight 153.18
_chemical_name_systematic
;
Perhydrophthalimide
;
_space_group_IT_number 19
_symmetry_cell_setting orthorhombic
_symmetry_space_group_name_Hall 'P 2ac 2ab'
_symmetry_space_group_name_H-M 'P 21 21 21'
_atom_sites_solution_hydrogens geom
_atom_sites_solution_primary direct
_atom_sites_solution_secondary difmap
_audit_creation_method SHELXL-97
_cell_angle_alpha 90.00
_cell_angle_beta 90.00
_cell_angle_gamma 90.00
_cell_formula_units_Z 4
_cell_length_a 6.7574(12)
_cell_length_b 7.8615(14)
_cell_length_c 14.371(3)
_cell_measurement_reflns_used 25
_cell_measurement_temperature 273(2)
_cell_measurement_theta_max 18.00
_cell_measurement_theta_min 2.83
_cell_volume 763.4(2)
_computing_cell_refinement 'CAD-4 Software (Enraf--Nonius, 1985)'
_computing_data_collection 'CAD-4 Software (Enraf--Nonius, 1985)'
_computing_data_reduction 'XCAD4 (Harms & Wocadlo, 1995)'
_computing_molecular_graphics 'SHELXTL (Siemens, 1996)'
_computing_publication_material 'PLATON (Spek, 2003)'
_computing_structure_refinement 'SHELXL97 (Sheldrick, 1997)'
_computing_structure_solution 'SHELXS97 (Sheldrick, 1997)'
_diffrn_ambient_temperature 273(2)
_diffrn_measured_fraction_theta_full 0.996
_diffrn_measured_fraction_theta_max 0.996
_diffrn_measurement_device_type 'Enraf--Nonius CAD-4'
_diffrn_measurement_method '\f and \w'
_diffrn_radiation_monochromator graphite
_diffrn_radiation_source 'sealed tube'
_diffrn_radiation_type MoK\a
_diffrn_radiation_wavelength 0.71073
_diffrn_reflns_av_R_equivalents 0.0567
_diffrn_reflns_av_sigmaI/netI 0.0391
_diffrn_reflns_limit_h_max 8
_diffrn_reflns_limit_h_min -8
_diffrn_reflns_limit_k_max 6
_diffrn_reflns_limit_k_min -10
_diffrn_reflns_limit_l_max 14
_diffrn_reflns_limit_l_min -19
_diffrn_reflns_number 4773
_diffrn_reflns_theta_full 28.18
_diffrn_reflns_theta_max 28.18
_diffrn_reflns_theta_min 2.83
_diffrn_standards_decay_% 1
_diffrn_standards_interval_time 120
_diffrn_standards_number 3
_exptl_absorpt_coefficient_mu 0.096
_exptl_absorpt_correction_T_max 0.98
_exptl_absorpt_correction_T_min 0.97
_exptl_absorpt_correction_type psi-scan
_exptl_absorpt_process_details '(North <i>et al.</i>,  1968)'
_exptl_crystal_colour colorless
_exptl_crystal_density_diffrn 1.333
_exptl_crystal_density_method 'not measured'
_exptl_crystal_description block
_exptl_crystal_F_000 328
_exptl_crystal_size_max 0.30
_exptl_crystal_size_mid 0.26
_exptl_crystal_size_min 0.24
_refine_diff_density_max 0.215
_refine_diff_density_min -0.143
_refine_ls_extinction_coef 0.42(2)
_refine_ls_extinction_expression Fc^*^=kFc[1+0.001xFc^2^\l^3^/sin(2\q)]^-1/4^
_refine_ls_extinction_method 'SHELXL97 (Sheldrick, 1997)'
_refine_ls_goodness_of_fit_ref 1.065
_refine_ls_hydrogen_treatment mixed
_refine_ls_matrix_type full
_refine_ls_number_parameters 104
_refine_ls_number_reflns 1843
_refine_ls_number_restraints 0
_refine_ls_restrained_S_all 1.065
_refine_ls_R_factor_all 0.0356
_refine_ls_R_factor_gt 0.0330
_refine_ls_shift/su_max 0.000
_refine_ls_shift/su_mean 0.000
_refine_ls_structure_factor_coef Fsqd
_refine_ls_weighting_details 'calc w=1/[\s^2^(Fo^2^)+(0.0566P)^2^] where P=(Fo^2^+2Fc^2^)/3'
_refine_ls_weighting_scheme calc
_refine_ls_wR_factor_gt 0.0874
_refine_ls_wR_factor_ref 0.0896
_reflns_number_gt 1699
_reflns_number_total 1843
_reflns_threshold_expression I>2\s(I)
_cod_data_source_file hk2317.cif
_cod_data_source_block I
_cod_database_code 2215538
_cod_database_fobs_code 2215538

loop_
_symmetry_equiv_pos_as_xyz
'x, y, z'
'-x+1/2, -y, z+1/2'
'-x, y+1/2, -z+1/2'
'x+1/2, -y+1/2, -z'

loop_
_atom_site_type_symbol
_atom_site_label
_atom_site_fract_x
_atom_site_fract_y
_atom_site_fract_z
_atom_site_U_iso_or_equiv
_atom_site_adp_type
_atom_site_calc_flag
_atom_site_refinement_flags
_atom_site_occupancy
O O1 0.47695(15) 0.91918(12) 0.12610(7) 0.0494(3) Uani d . 1
O O2 -0.03151(14) 0.63013(12) 0.25855(7) 0.0477(3) Uani d . 1
N N1 0.20581(16) 0.80816(13) 0.20032(7) 0.0368(3) Uani d . 1
H H1A 0.148(2) 0.903(2) 0.2135(11) 0.044 Uiso d . 1
C C1 0.26087(16) 0.51872(14) 0.17742(8) 0.0325(3) Uani d . 1
H H1 0.2780 0.4225 0.2200 0.039 Uiso calc R 1
C C2 0.16634(17) 0.46046(16) 0.08509(8) 0.0385(3) Uani d . 1
H H2A 0.0623 0.3789 0.0982 0.046 Uiso calc R 1
H H2B 0.1066 0.5577 0.0545 0.046 Uiso calc R 1
C C3 0.3167(2) 0.37982(18) 0.02014(9) 0.0454(3) Uani d . 1
H H3A 0.3715 0.2787 0.0490 0.055 Uiso calc R 1
H H3B 0.2521 0.3461 -0.0372 0.055 Uiso calc R 1
C C4 0.48208(18) 0.50434(17) -0.00141(8) 0.0454(3) Uani d . 1
H H4A 0.4270 0.6053 -0.0303 0.054 Uiso calc R 1
H H4B 0.5737 0.4528 -0.0451 0.054 Uiso calc R 1
C C5 0.59260(17) 0.55445(19) 0.08653(10) 0.0455(3) Uani d . 1
H H5A 0.6858 0.6443 0.0717 0.055 Uiso calc R 1
H H5B 0.6678 0.4574 0.1085 0.055 Uiso calc R 1
C C6 0.45644(16) 0.61537(15) 0.16426(8) 0.0350(3) Uani d . 1
H H6 0.5305 0.6043 0.2226 0.042 Uiso calc R 1
C C7 0.38956(17) 0.79860(15) 0.15769(7) 0.0344(3) Uani d . 1
C C8 0.12617(18) 0.65170(15) 0.21917(8) 0.0340(3) Uani d . 1

loop_
_atom_site_aniso_label
_atom_site_aniso_U_11
_atom_site_aniso_U_22
_atom_site_aniso_U_33
_atom_site_aniso_U_12
_atom_site_aniso_U_13
_atom_site_aniso_U_23
O1 0.0569(6) 0.0393(5) 0.0521(5) -0.0139(5) 0.0103(4) 0.0003(4)
O2 0.0505(5) 0.0376(5) 0.0551(5) -0.0033(4) 0.0209(4) -0.0017(4)
N1 0.0439(5) 0.0273(5) 0.0393(5) 0.0005(4) 0.0070(4) -0.0023(4)
C1 0.0356(5) 0.0284(5) 0.0334(5) 0.0012(4) 0.0010(4) 0.0028(4)
C2 0.0345(5) 0.0386(6) 0.0424(6) -0.0026(5) -0.0014(5) -0.0081(5)
C3 0.0486(7) 0.0418(7) 0.0459(7) 0.0001(6) 0.0026(6) -0.0123(5)
C4 0.0481(7) 0.0446(7) 0.0435(7) 0.0051(6) 0.0121(6) -0.0024(6)
C5 0.0320(5) 0.0462(7) 0.0584(8) 0.0024(5) 0.0070(5) -0.0020(6)
C6 0.0318(5) 0.0369(6) 0.0363(5) 0.0003(5) -0.0047(4) -0.0001(5)
C7 0.0380(6) 0.0349(6) 0.0304(5) -0.0050(5) -0.0011(4) -0.0025(4)
C8 0.0400(6) 0.0316(5) 0.0303(5) -0.0023(5) 0.0027(4) 0.0004(4)

loop_
_atom_type_symbol
_atom_type_description
_atom_type_scat_dispersion_real
_atom_type_scat_dispersion_imag
_atom_type_scat_source
C C 0.0033 0.0016 'International Tables Vol C Tables 4.2.6.8 and 6.1.1.4'
H H 0.0000 0.0000 'International Tables Vol C Tables 4.2.6.8 and 6.1.1.4'
N N 0.0061 0.0033 'International Tables Vol C Tables 4.2.6.8 and 6.1.1.4'
O O 0.0106 0.0060 'International Tables Vol C Tables 4.2.6.8 and 6.1.1.4'

loop_
_geom_angle_atom_site_label_1
_geom_angle_atom_site_label_2
_geom_angle_atom_site_label_3
_geom_angle
C8 C1 C6 103.01(9)
C8 C1 C2 107.32(9)
C6 C1 C2 113.41(9)
C8 C1 H1 110.9
C6 C1 H1 110.9
C2 C1 H1 110.9
C3 C2 C1 112.06(10)
C3 C2 H2A 109.2
C1 C2 H2A 109.2
C3 C2 H2B 109.2
C1 C2 H2B 109.2
H2A C2 H2B 107.9
C4 C3 C2 110.42(10)
C4 C3 H3A 109.6
C2 C3 H3A 109.6
C4 C3 H3B 109.6
C2 C3 H3B 109.6
H3A C3 H3B 108.1
C3 C4 C5 111.06(10)
C3 C4 H4A 109.4
C5 C4 H4A 109.4
C3 C4 H4B 109.4
C5 C4 H4B 109.4
H4A C4 H4B 108.0
C4 C5 C6 113.21(10)
C4 C5 H5A 108.9
C6 C5 H5A 108.9
C4 C5 H5B 108.9
C6 C5 H5B 108.9
H5A C5 H5B 107.7
C7 C6 C5 115.70(10)
C7 C6 C1 102.81(9)
C5 C6 C1 117.01(10)
C7 C6 H6 106.9
C5 C6 H6 106.9
C1 C6 H6 106.9
O1 C7 N1 124.22(12)
O1 C7 C6 128.75(11)
N1 C7 C6 106.95(9)
O2 C8 N1 124.09(11)
O2 C8 C1 127.97(11)
N1 C8 C1 107.83(10)
C8 N1 C7 112.99(10)
C8 N1 H1A 123.5(10)
C7 N1 H1A 123.5(10)

loop_
_geom_bond_atom_site_label_1
_geom_bond_atom_site_label_2
_geom_bond_distance
C1 C8 1.5104(16)
C1 C6 1.5360(15)
C1 C2 1.5423(16)
C1 H1 0.9800
C2 C3 1.5186(17)
C2 H2A 0.9700
C2 H2B 0.9700
C3 C4 1.5173(18)
C3 H3A 0.9700
C3 H3B 0.9700
C4 C5 1.5199(19)
C4 H4A 0.9700
C4 H4B 0.9700
C5 C6 1.5243(17)
C5 H5A 0.9700
C5 H5B 0.9700
C6 C7 1.5127(17)
C6 H6 0.9800
C7 O1 1.2055(14)
C7 N1 1.3867(15)
C8 O2 1.2183(15)
C8 N1 1.3696(14)
N1 H1A 0.860(17)

loop_
_geom_hbond_atom_site_label_D
_geom_hbond_atom_site_label_H
_geom_hbond_atom_site_label_A
_geom_hbond_site_symmetry_A
_geom_hbond_distance_DH
_geom_hbond_distance_HA
_geom_hbond_distance_DA
_geom_hbond_angle_DHA
N1 H1A O2 3 0.860(17) 1.995(17) 2.8537(15) 175.8(14)

loop_
_cod_related_entry_id
_cod_related_entry_database
_cod_related_entry_code
1 ChemSpider 5360381
